data_7153608
loop_
_publ_author_name
'Nakamura, Mitsunori'
'Kitatsuka, Manami'
'Takahashi, Kohtaro'
'Nagata, Toshi'
'Mori, Shigeki'
'Kuzuhara, Daiki'
'Okujima, Tetsuo'
'Yamada, Hiroko'
'Nakae, Takahiro'
'Uno, Hidemitsu'

_publ_section_title
;
 Yellow NIR dye: \p-fused bisbenzoBODIPYs with electron-withdrawing
 groups.
;
_journal_issue 8
_journal_name_full 'Organic &amp; biomolecular chemistry'
_journal_page_first 1309
_journal_page_last 1317
_journal_paper_doi 10.1039/c3ob41996g
_journal_volume 12
_journal_year 2014
_chemical_formula_moiety 'C50 H36 B2 F12 N4'
_chemical_formula_sum 'C50 H36 B2 F12 N4'
_chemical_formula_weight 942.46
_space_group_IT_number 11
_symmetry_cell_setting monoclinic
_symmetry_Int_Tables_number 11
_symmetry_space_group_name_Hall '-P 2yb'
_symmetry_space_group_name_H-M 'P 1 21/m 1'
_atom_sites_solution_hydrogens geom
_atom_sites_solution_primary direct
_atom_sites_solution_secondary difmap
_cell_angle_alpha 90.0000
_cell_angle_beta 102.275(8)
_cell_angle_gamma 90.0000
_cell_formula_units_Z 2
_cell_length_a 9.1240(5)
_cell_length_b 23.4937(12)
_cell_length_c 12.0150(7)
_cell_measurement_reflns_used 15536
_cell_measurement_temperature 100
_cell_measurement_theta_max 68.03
_cell_measurement_theta_min 3.77
_cell_volume 2516.6(3)
_computing_cell_refinement 'RAPID AUTO'
_computing_data_collection 'RAPID AUTO (Rigaku, ????)'
_computing_data_reduction 'RAPID AUTO'
_computing_molecular_graphics 'CrystalStructure 4.0'
_computing_publication_material 'CrystalStructure 4.0 (Rigaku, 2010)'
_computing_structure_refinement 'SHELXL97 (Sheldrick, 2008)'
_computing_structure_solution 'SHELXS97 (Sheldrick, 2008)'
_diffrn_ambient_temperature 100
_diffrn_detector_area_resol_mean 10.000
_diffrn_measured_fraction_theta_full 0.997
_diffrn_measured_fraction_theta_max 0.997
_diffrn_measurement_device_type 'Rigaku R-AXIS RAPID'
_diffrn_measurement_method \w
_diffrn_radiation_type 'Cu K\a'
_diffrn_radiation_wavelength 1.54187
_diffrn_reflns_av_R_equivalents 0.0424
_diffrn_reflns_av_sigmaI/netI 0.0265
_diffrn_reflns_limit_h_max 10
_diffrn_reflns_limit_h_min -10
_diffrn_reflns_limit_k_max 27
_diffrn_reflns_limit_k_min -27
_diffrn_reflns_limit_l_max 14
_diffrn_reflns_limit_l_min -14
_diffrn_reflns_number 29527
_diffrn_reflns_theta_full 68.23
_diffrn_reflns_theta_max 68.23
_exptl_absorpt_coefficient_mu 0.896
_exptl_absorpt_correction_T_max 0.931
_exptl_absorpt_correction_T_min 0.699
_exptl_absorpt_correction_type multi-scan
_exptl_absorpt_process_details 'ABSCOR (Rigaku, 1995)'
_exptl_crystal_colour violet
_exptl_crystal_density_diffrn 1.244
_exptl_crystal_density_method 'not measured'
_exptl_crystal_description prism
_exptl_crystal_F_000 964.00
_exptl_crystal_size_max 0.240
_exptl_crystal_size_mid 0.130
_exptl_crystal_size_min 0.080
_platon_squeeze_details
;
;
_refine_diff_density_max 0.330
_refine_diff_density_min -0.280
_refine_ls_extinction_method none
_refine_ls_goodness_of_fit_ref 1.021
_refine_ls_hydrogen_treatment constr
_refine_ls_number_parameters 404
_refine_ls_number_reflns 4706
_refine_ls_number_restraints 505
_refine_ls_restrained_S_all 1.002
_refine_ls_R_factor_all 0.0828
_refine_ls_R_factor_gt 0.0692
_refine_ls_shift/su_max 0.000
_refine_ls_shift/su_mean 0.000
_refine_ls_structure_factor_coef Fsqd
_refine_ls_weighting_details 'w = 1/[\s^2^(Fo^2^)+(0.0880P)^2^+0.9616P] where P=(Fo^2^+2Fc^2^)/3'
_refine_ls_weighting_scheme calc
_refine_ls_wR_factor_gt 0.1878
_refine_ls_wR_factor_ref 0.1972
_reflns_number_gt 3315
_reflns_number_total 4710
_reflns_threshold_expression F^2^>2.0\s(F^2^)
_cod_data_source_file c3ob41996g.txt
_cod_data_source_block 20121218
_cod_database_code 7153608

loop_
_symmetry_equiv_pos_site_id
_symmetry_equiv_pos_as_xyz
1 +X,+Y,+Z
2 -X,1/2+Y,-Z
3 -X,-Y,-Z
4 +X,1/2-Y,+Z

loop_
_atom_site_label
_atom_site_type_symbol
_atom_site_fract_x
_atom_site_fract_y
_atom_site_fract_z
_atom_site_U_iso_or_equiv
_atom_site_adp_type
_atom_site_occupancy
_atom_site_symmetry_multiplicity
_atom_site_calc_flag
_atom_site_refinement_flags
_atom_site_disorder_assembly
_atom_site_disorder_group
F1 F 0.2560(3) -0.10592(8) 0.31141(18) 0.1251(7) Uani 1 1 d . . .
F2 F 0.4090(3) -0.08706(9) 0.14241(18) 0.1389(8) Uani 1 1 d . . .
F3 F 0.5430(3) 0.01325(9) 0.12548(17) 0.1358(8) Uani 1 1 d . . .
F4 F 0.5413(2) 0.09692(8) 0.28011(15) 0.1116(6) Uani 1 1 d . . .
F5 F 0.0492(2) 0.08468(11) 0.5660(2) 0.1445(10) Uani 1 1 d . A .
F6 F 0.1975(3) 0.02589(9) 0.69612(17) 0.1522(11) Uani 1 1 d . A .
N1 N 0.2692(3) 0.04338(9) 0.52025(19) 0.0847(7) Uani 1 1 d . A .
N2 N 0.2894(2) 0.12039(9) 0.66643(18) 0.0804(6) Uani 1 1 d . A .
C1 C 0.3228(4) -0.05545(13) 0.3028(3) 0.1037(10) Uani 1 1 d . . .
C2 C 0.4011(4) -0.04635(14) 0.2197(3) 0.1094(11) Uani 1 1 d . . .
C3 C 0.4724(4) 0.00538(15) 0.2118(3) 0.1064(10) Uani 1 1 d . . .
C4 C 0.4692(4) 0.04757(13) 0.2885(3) 0.0955(9) Uani 1 1 d . . .
C5 C 0.3905(3) 0.03983(12) 0.3743(2) 0.0867(8) Uani 1 1 d . . .
C6 C 0.3145(4) -0.01233(12) 0.3801(3) 0.0905(8) Uani 1 1 d . . .
C7 C 0.2413(3) -0.00762(12) 0.4725(2) 0.0878(8) Uani 1 1 d . . .
H7 H 0.1818 -0.0364 0.4966 0.105 Uiso 1 1 calc R . .
C8 C 0.3607(3) 0.07515(12) 0.4639(2) 0.0820(7) Uani 1 1 d . . .
C9 C 0.4116(3) 0.12779(11) 0.5049(2) 0.0781(7) Uani 1 1 d . . .
H9 H 0.4704 0.1496 0.4642 0.094 Uiso 1 1 calc R . .
C10 C 0.3796(3) 0.14980(11) 0.6038(2) 0.0736(7) Uani 1 1 d . . .
C11 C 0.4310(3) 0.19969(10) 0.6654(2) 0.0695(6) Uani 1 1 d . . .
C12 C 0.5278(4) 0.2500 0.6513(3) 0.0695(9) Uani 1 2 d S . .
H12 H 0.5631 0.2500 0.5781 0.083 Uiso 1 2 calc SR . .
C13 C 0.6576(4) 0.2500 0.7599(3) 0.0726(9) Uani 1 2 d S . .
H13A H 0.7211 0.2159 0.7591 0.087 Uiso 0.50 1 calc PR . .
H13B H 0.7211 0.2841 0.7591 0.087 Uiso 0.50 1 calc PR . .
C14 C 0.5940(4) 0.2500 0.8698(3) 0.0759(9) Uani 1 2 d S . .
H14A H 0.6306 0.2841 0.9158 0.091 Uiso 0.50 1 calc PR . .
H14B H 0.6306 0.2159 0.9158 0.091 Uiso 0.50 1 calc PR . .
C15 C 0.4185(4) 0.2500 0.8405(3) 0.0726(9) Uani 1 2 d S . .
H15 H 0.3724 0.2500 0.9090 0.087 Uiso 1 2 calc SR . .
C16 C 0.3756(3) 0.19919(10) 0.7637(2) 0.0716(6) Uani 1 1 d . A .
C17 C 0.2866(3) 0.15068(11) 0.7629(2) 0.0758(7) Uani 1 1 d D . .
C18 C 0.2057(10) 0.1322(4) 0.8504(8) 0.072(3) Uani 0.558(4) 1 d PDU A 1
C19 C 0.0522(5) 0.1261(2) 0.8264(4) 0.0755(13) Uani 0.558(4) 1 d PDU A 1
H19 H -0.0021 0.1280 0.7497 0.091 Uiso 0.558(4) 1 calc PR A 1
C20 C -0.0238(5) 0.1171(2) 0.9134(4) 0.0777(13) Uani 0.558(4) 1 d PDU A 1
H20 H -0.1299 0.1135 0.8946 0.093 Uiso 0.558(4) 1 calc PR A 1
C21 C 0.0502(11) 0.1132(5) 1.0280(8) 0.081(3) Uani 0.558(4) 1 d PDU A 1
C22 C 0.2060(5) 0.1218(2) 1.0486(4) 0.0803(14) Uani 0.558(4) 1 d PDU A 1
H22 H 0.2616 0.1212 1.1250 0.096 Uiso 0.558(4) 1 calc PR A 1
C23 C 0.2816(6) 0.1312(2) 0.9617(4) 0.0791(13) Uani 0.558(4) 1 d PDU A 1
H23 H 0.3870 0.1370 0.9795 0.095 Uiso 0.558(4) 1 calc PR A 1
C24 C -0.0419(13) 0.1013(6) 1.1204(10) 0.116(4) Uani 0.558(4) 1 d PDU A 1
C25 C -0.1193(11) 0.0433(4) 1.0915(10) 0.173(4) Uani 0.558(4) 1 d PDU A 1
H25A H -0.1786 0.0340 1.1482 0.260 Uiso 0.558(4) 1 calc PR A 1
H25B H -0.0431 0.0138 1.0922 0.260 Uiso 0.558(4) 1 calc PR A 1
H25C H -0.1854 0.0451 1.0158 0.260 Uiso 0.558(4) 1 calc PR A 1
C26 C -0.1619(9) 0.1495(3) 1.1213(6) 0.110(2) Uani 0.558(4) 1 d PDU A 1
H26A H -0.2207 0.1405 1.1784 0.165 Uiso 0.558(4) 1 calc PR A 1
H26B H -0.2288 0.1520 1.0460 0.165 Uiso 0.558(4) 1 calc PR A 1
H26C H -0.1108 0.1860 1.1400 0.165 Uiso 0.558(4) 1 calc PR A 1
C27 C 0.0615(10) 0.0910(7) 1.2327(7) 0.190(6) Uani 0.558(4) 1 d PDU A 1
H27A H 0.0027 0.0820 1.2899 0.286 Uiso 0.558(4) 1 calc PR A 1
H27B H 0.1218 0.1251 1.2560 0.286 Uiso 0.558(4) 1 calc PR A 1
H27C H 0.1279 0.0589 1.2261 0.286 Uiso 0.558(4) 1 calc PR A 1
C18A C 0.1962(14) 0.1410(5) 0.8519(10) 0.080(4) Uani 0.442(4) 1 d PDU A 2
C19A C 0.2064(9) 0.0901(3) 0.9112(6) 0.113(3) Uani 0.442(4) 1 d PDU A 2
H19A H 0.2667 0.0603 0.8916 0.136 Uiso 0.442(4) 1 calc PR A 2
C20A C 0.1315(10) 0.0815(3) 0.9979(6) 0.114(3) Uani 0.442(4) 1 d PDU A 2
H20A H 0.1427 0.0464 1.0380 0.137 Uiso 0.442(4) 1 calc PR A 2
C21A C 0.0407(16) 0.1230(6) 1.0273(11) 0.091(4) Uani 0.442(4) 1 d PDU A 2
C22A C 0.0290(8) 0.1743(4) 0.9692(6) 0.109(3) Uani 0.442(4) 1 d PDU A 2
H22A H -0.0320 0.2037 0.9891 0.131 Uiso 0.442(4) 1 calc PR A 2
C23A C 0.1051(8) 0.1831(3) 0.8824(5) 0.098(2) Uani 0.442(4) 1 d PDU A 2
H23A H 0.0948 0.2185 0.8431 0.118 Uiso 0.442(4) 1 calc PR A 2
C24A C -0.0272(17) 0.1130(7) 1.1293(12) 0.113(5) Uani 0.442(4) 1 d PDU A 2
C25A C 0.0373(14) 0.1543(4) 1.2225(7) 0.144(4) Uani 0.442(4) 1 d PDU A 2
H25D H -0.0082 0.1478 1.2883 0.216 Uiso 0.442(4) 1 calc PR A 2
H25E H 0.0161 0.1933 1.1948 0.216 Uiso 0.442(4) 1 calc PR A 2
H25F H 0.1461 0.1488 1.2451 0.216 Uiso 0.442(4) 1 calc PR A 2
C26A C 0.0041(16) 0.0546(5) 1.1800(9) 0.141(4) Uani 0.442(4) 1 d PDU A 2
H26D H -0.0418 0.0509 1.2463 0.212 Uiso 0.442(4) 1 calc PR A 2
H26E H 0.1127 0.0490 1.2036 0.212 Uiso 0.442(4) 1 calc PR A 2
H26F H -0.0382 0.0259 1.1231 0.212 Uiso 0.442(4) 1 calc PR A 2
C27A C -0.1979(10) 0.1048(7) 1.0887(8) 0.139(4) Uani 0.442(4) 1 d PDU A 2
H27D H -0.2434 0.0993 1.1548 0.208 Uiso 0.442(4) 1 calc PR A 2
H27E H -0.2174 0.0713 1.0391 0.208 Uiso 0.442(4) 1 calc PR A 2
H27F H -0.2413 0.1386 1.0463 0.208 Uiso 0.442(4) 1 calc PR A 2
B1 B 0.1956(5) 0.06748(18) 0.6170(3) 0.1010(12) Uani 1 1 d . . .

loop_
_atom_site_aniso_label
_atom_site_aniso_U_11
_atom_site_aniso_U_22
_atom_site_aniso_U_33
_atom_site_aniso_U_23
_atom_site_aniso_U_13
_atom_site_aniso_U_12
F1 0.1837(19) 0.0748(11) 0.1331(15) -0.0259(10) 0.0708(14) -0.0124(11)
F2 0.214(2) 0.0994(13) 0.1256(15) -0.0366(11) 0.0859(16) 0.0067(14)
F3 0.208(2) 0.1201(15) 0.1082(13) -0.0190(11) 0.0984(14) 0.0039(14)
F4 0.1580(16) 0.0986(12) 0.1030(12) -0.0144(9) 0.0838(12) -0.0169(11)
F5 0.1004(14) 0.196(2) 0.1556(19) -0.0910(17) 0.0680(13) -0.0446(14)
F6 0.254(3) 0.1177(15) 0.1233(15) -0.0465(12) 0.1254(17) -0.1004(17)
N1 0.1049(16) 0.0767(14) 0.0849(14) -0.0128(11) 0.0479(13) -0.0177(12)
N2 0.0979(15) 0.0778(13) 0.0799(13) -0.0090(11) 0.0513(12) -0.0173(11)
C1 0.151(3) 0.0726(18) 0.099(2) -0.0154(16) 0.054(2) 0.0001(18)
C2 0.159(3) 0.082(2) 0.099(2) -0.0227(17) 0.054(2) 0.013(2)
C3 0.155(3) 0.095(2) 0.088(2) -0.0094(17) 0.067(2) 0.008(2)
C4 0.131(2) 0.0804(18) 0.0914(19) -0.0091(15) 0.0604(18) -0.0058(17)
C5 0.112(2) 0.0769(17) 0.0840(17) -0.0091(14) 0.0488(16) -0.0004(15)
C6 0.118(2) 0.0709(16) 0.0933(19) -0.0110(14) 0.0470(17) -0.0025(15)
C7 0.108(2) 0.0752(17) 0.0905(19) -0.0127(14) 0.0430(16) -0.0149(15)
C8 0.0997(19) 0.0818(17) 0.0760(16) -0.0095(13) 0.0443(14) -0.0115(14)
C9 0.0907(17) 0.0782(16) 0.0771(16) -0.0058(13) 0.0441(14) -0.0091(13)
C10 0.0863(16) 0.0730(15) 0.0733(15) -0.0058(12) 0.0433(13) -0.0106(12)
C11 0.0815(15) 0.0648(14) 0.0711(14) -0.0026(11) 0.0360(12) -0.0034(11)
C12 0.083(2) 0.0623(19) 0.074(2) 0.000 0.0401(18) 0.000
C13 0.082(2) 0.0566(18) 0.084(2) 0.000 0.0288(19) 0.000
C14 0.093(3) 0.064(2) 0.074(2) 0.000 0.0240(19) 0.000
C15 0.095(2) 0.066(2) 0.0657(19) 0.000 0.0372(18) 0.000
C16 0.0879(16) 0.0670(14) 0.0686(14) -0.0016(11) 0.0363(12) -0.0051(12)
C17 0.0912(17) 0.0726(15) 0.0743(15) -0.0058(12) 0.0417(13) -0.0087(13)
C18 0.089(5) 0.065(4) 0.072(5) -0.006(4) 0.042(4) -0.003(4)
C19 0.082(3) 0.085(3) 0.066(3) 0.012(2) 0.030(2) -0.002(2)
C20 0.075(3) 0.092(3) 0.072(3) 0.011(2) 0.029(2) -0.002(2)
C21 0.088(5) 0.092(5) 0.073(5) 0.021(4) 0.037(4) 0.002(4)
C22 0.088(3) 0.090(3) 0.068(3) 0.017(2) 0.026(2) -0.001(3)
C23 0.084(3) 0.081(3) 0.081(3) 0.003(2) 0.037(2) 0.001(2)
C24 0.091(7) 0.177(8) 0.092(6) 0.041(6) 0.046(5) 0.014(6)
C25 0.146(7) 0.166(7) 0.237(10) 0.113(7) 0.107(7) 0.021(5)
C26 0.128(5) 0.132(5) 0.084(4) 0.014(4) 0.054(4) -0.004(4)
C27 0.128(7) 0.369(18) 0.085(5) 0.076(8) 0.047(5) 0.026(9)
C18A 0.109(9) 0.068(6) 0.073(7) -0.005(4) 0.042(6) -0.025(5)
C19A 0.180(7) 0.072(4) 0.119(5) -0.019(4) 0.103(5) -0.033(4)
C20A 0.180(7) 0.089(5) 0.099(5) -0.011(4) 0.088(5) -0.042(5)
C21A 0.097(7) 0.115(8) 0.071(7) 0.011(5) 0.038(6) -0.014(6)
C22A 0.103(5) 0.152(7) 0.085(4) 0.025(5) 0.046(4) 0.021(5)
C23A 0.112(5) 0.118(5) 0.078(4) 0.013(4) 0.051(4) 0.001(4)
C24A 0.092(8) 0.176(10) 0.077(7) 0.034(7) 0.034(6) -0.020(7)
C25A 0.251(11) 0.115(6) 0.104(6) -0.024(5) 0.124(7) -0.044(7)
C26A 0.190(10) 0.159(8) 0.078(6) 0.039(6) 0.038(6) -0.068(7)
C27A 0.104(6) 0.236(14) 0.092(6) 0.036(7) 0.056(5) 0.009(7)
B1 0.116(3) 0.108(3) 0.098(2) -0.030(2) 0.065(2) -0.039(2)

loop_
_atom_type_symbol
_atom_type_description
_atom_type_scat_dispersion_real
_atom_type_scat_dispersion_imag
_atom_type_scat_source
C C 0.0181 0.0091
;
International Tables for Crystallography
(1992, Vol. C, Tables 4.2.6.8 and 6.1.1.4)
;
H H 0.0000 0.0000
;
International Tables for Crystallography
(1992, Vol. C, Table 6.1.1.4)
;
N N 0.0311 0.0180
;
International Tables for Crystallography
(1992, Vol. C, Tables 4.2.6.8 and 6.1.1.4)
;
B B 0.0090 0.0039
;
International Tables for Crystallography
(1992, Vol. C, Tables 4.2.6.8 and 6.1.1.4)
;
F F 0.0727 0.0534
;
International Tables for Crystallography
(1992, Vol. C, Tables 4.2.6.8 and 6.1.1.4)
;

loop_
_geom_angle_atom_site_label_1
_geom_angle_atom_site_label_2
_geom_angle_atom_site_label_3
_geom_angle
_geom_angle_publ_flag
_geom_angle_site_symmetry_1
_geom_angle_site_symmetry_3
C7 N1 C8 110.6(3) yes . .
C7 N1 B1 125.0(3) yes . .
C8 N1 B1 124.1(3) yes . .
C10 N2 C17 108.5(2) yes . .
C10 N2 B1 121.6(3) yes . .
C17 N2 B1 129.3(3) yes . .
F1 C1 C2 120.7(3) yes . .
F1 C1 C6 120.1(4) yes . .
C2 C1 C6 119.2(3) yes . .
F2 C2 C1 120.5(3) yes . .
F2 C2 C3 118.7(4) yes . .
C1 C2 C3 120.8(4) yes . .
F3 C3 C2 118.7(3) yes . .
F3 C3 C4 120.4(4) yes . .
C2 C3 C4 120.9(4) yes . .
F4 C4 C3 119.7(4) yes . .
F4 C4 C5 120.4(3) yes . .
C3 C4 C5 119.9(3) yes . .
C4 C5 C6 119.1(3) yes . .
C4 C5 C8 134.0(3) yes . .
C6 C5 C8 106.9(3) yes . .
C1 C6 C5 120.1(4) yes . .
C1 C6 C7 133.1(3) yes . .
C5 C6 C7 106.7(3) yes . .
N1 C7 C6 109.3(3) yes . .
N1 C8 C5 106.5(3) yes . .
N1 C8 C9 119.9(3) yes . .
C5 C8 C9 133.4(3) yes . .
C8 C9 C10 121.8(3) yes . .
N2 C10 C9 122.0(3) yes . .
N2 C10 C11 107.1(3) yes . .
C9 C10 C11 130.8(3) yes . .
C10 C11 C12 136.9(3) yes . .
C10 C11 C16 107.4(3) yes . .
C12 C11 C16 115.6(3) yes . .
C11 C12 C11 103.4(3) yes . 4_555
C11 C12 C13 105.3(2) yes . .
C11 C12 C13 105.3(2) yes 4_555 .
C12 C13 C14 110.9(3) yes . .
C13 C14 C15 111.0(3) yes . .
C14 C15 C16 104.9(3) yes . .
C14 C15 C16 104.9(3) yes . 4_555
C16 C15 C16 104.6(3) yes . 4_555
C11 C16 C15 115.0(3) yes . .
C11 C16 C17 108.6(3) yes . .
C15 C16 C17 136.4(3) yes . .
N2 C17 C16 108.4(3) yes . .
N2 C17 C18 123.7(5) yes . .
N2 C17 C18A 129.7(5) yes . .
C16 C17 C18 127.9(5) yes . .
C16 C17 C18A 121.7(5) yes . .
C17 C18 C19 121.5(7) yes . .
C17 C18 C23 118.4(7) yes . .
C19 C18 C23 119.0(8) yes . .
C18 C19 C20 120.5(6) yes . .
C19 C20 C21 122.4(6) yes . .
C20 C21 C22 115.0(8) yes . .
C20 C21 C24 119.5(8) yes . .
C22 C21 C24 125.5(8) yes . .
C21 C22 C23 122.5(6) yes . .
C18 C23 C22 120.6(6) yes . .
C21 C24 C25 106.8(10) yes . .
C21 C24 C26 111.0(9) yes . .
C21 C24 C27 110.0(9) yes . .
C25 C24 C26 110.6(9) yes . .
C25 C24 C27 103.4(11) yes . .
C26 C24 C27 114.6(10) yes . .
F5 B1 F6 112.4(4) yes . .
F5 B1 N1 107.3(3) yes . .
F5 B1 N2 109.4(3) yes . .
F6 B1 N1 108.4(3) yes . .
F6 B1 N2 112.5(3) yes . .
N1 B1 N2 106.6(3) yes . .
C17 C18A C19A 120.7(10) yes . .
C17 C18A C23A 121.9(9) yes . .
C19A C18A C23A 117.3(11) yes . .
C18A C19A C20A 121.7(9) yes . .
C19A C20A C21A 121.0(9) yes . .
C20A C21A C22A 118.3(12) yes . .
C20A C21A C24A 118.3(12) yes . .
C22A C21A C24A 123.1(13) yes . .
C21A C22A C23A 120.9(10) yes . .
C18A C23A C22A 120.9(9) yes . .
C21A C24A C25A 110.0(12) yes . .
C21A C24A C26A 113.4(13) yes . .
C21A C24A C27A 108.9(11) yes . .
C25A C24A C26A 106.1(10) yes . .
C25A C24A C27A 121.7(13) yes . .
C26A C24A C27A 96.1(12) yes . .
N1 C7 H7 125.372 no . .
C6 C7 H7 125.367 no . .
C8 C9 H9 119.082 no . .
C10 C9 H9 119.084 no . .
C11 C12 H12 113.902 no . .
C11 C12 H12 113.902 no 4_555 .
C13 C12 H12 113.936 no . .
C12 C13 H13A 109.430 no . .
C12 C13 H13A 109.430 no . 4_555
C12 C13 H13B 109.430 no . .
C12 C13 H13B 109.430 no . 4_555
C14 C13 H13A 109.504 no . .
C14 C13 H13A 109.504 no . 4_555
C14 C13 H13B 109.504 no . .
C14 C13 H13B 109.504 no . 4_555
H13A C13 H13A 108.062 no . 4_555
H13A C13 H13B 108.062 no . .
H13A C13 H13B 108.062 no 4_555 4_555
H13B C13 H13B 108.062 no . 4_555
C13 C14 H14A 109.440 no . .
C13 C14 H14A 109.440 no . 4_555
C13 C14 H14B 109.440 no . .
C13 C14 H14B 109.440 no . 4_555
C15 C14 H14A 109.442 no . .
C15 C14 H14A 109.442 no . 4_555
C15 C14 H14B 109.442 no . .
C15 C14 H14B 109.442 no . 4_555
H14A C14 H14A 108.005 no . 4_555
H14A C14 H14B 108.005 no . .
H14A C14 H14B 108.005 no 4_555 4_555
H14B C14 H14B 108.005 no . 4_555
C14 C15 H15 113.824 no . .
C16 C15 H15 113.779 no . .
C16 C15 H15 113.779 no 4_555 .
C18 C19 H19 119.772 no . .
C20 C19 H19 119.776 no . .
C19 C20 H20 118.797 no . .
C21 C20 H20 118.797 no . .
C21 C22 H22 118.756 no . .
C23 C22 H22 118.762 no . .
C18 C23 H23 119.699 no . .
C22 C23 H23 119.697 no . .
C24 C25 H25A 109.459 no . .
C24 C25 H25B 109.467 no . .
C24 C25 H25C 109.474 no . .
H25A C25 H25B 109.484 no . .
H25A C25 H25C 109.470 no . .
H25B C25 H25C 109.474 no . .
C24 C26 H26A 109.464 no . .
C24 C26 H26B 109.468 no . .
C24 C26 H26C 109.473 no . .
H26A C26 H26B 109.469 no . .
H26A C26 H26C 109.483 no . .
H26B C26 H26C 109.470 no . .
C18A C19A H19A 119.150 no . .
C20A C19A H19A 119.143 no . .
C19A C20A H20A 119.517 no . .
C21A C20A H20A 119.520 no . .
C21A C22A H22A 119.564 no . .
C23A C22A H22A 119.563 no . .
C18A C23A H23A 119.556 no . .
C22A C23A H23A 119.563 no . .
C24A C25A H25D 109.463 no . .
C24A C25A H25E 109.473 no . .
C24A C25A H25F 109.466 no . .
H25D C25A H25E 109.476 no . .
H25D C25A H25F 109.464 no . .
H25E C25A H25F 109.485 no . .
C24A C26A H26D 109.469 no . .
C24A C26A H26E 109.471 no . .
C24A C26A H26F 109.464 no . .
H26D C26A H26E 109.478 no . .
H26D C26A H26F 109.469 no . .
H26E C26A H26F 109.477 no . .
C24A C27A H27D 109.469 no . .
C24A C27A H27E 109.470 no . .
C24A C27A H27F 109.471 no . .
H27D C27A H27E 109.473 no . .
H27D C27A H27F 109.470 no . .
H27E C27A H27F 109.474 no . .
C24 C27 H27A 109.470 no . .
C24 C27 H27B 109.473 no . .
C24 C27 H27C 109.469 no . .
H27A C27 H27B 109.475 no . .
H27A C27 H27C 109.473 no . .
H27B C27 H27C 109.467 no . .

loop_
_geom_bond_atom_site_label_1
_geom_bond_atom_site_label_2
_geom_bond_distance
_geom_bond_publ_flag
_geom_bond_site_symmetry_2
F1 C1 1.347(4) yes .
F2 C2 1.345(5) yes .
F3 C3 1.345(5) yes .
F4 C4 1.347(4) yes .
F5 B1 1.406(5) yes .
F6 B1 1.361(5) yes .
N1 C7 1.329(4) yes .
N1 C8 1.397(4) yes .
N1 B1 1.566(6) yes .
N2 C10 1.409(4) yes .
N2 C17 1.365(4) yes .
N2 B1 1.554(5) yes .
C1 C2 1.363(6) yes .
C1 C6 1.387(5) yes .
C2 C3 1.391(5) yes .
C3 C4 1.358(5) yes .
C4 C5 1.387(5) yes .
C5 C6 1.417(5) yes .
C5 C8 1.431(5) yes .
C6 C7 1.417(5) yes .
C8 C9 1.375(4) yes .
C9 C10 1.382(4) yes .
C10 C11 1.412(4) yes .
C11 C12 1.506(4) yes .
C11 C16 1.381(4) yes .
C12 C13 1.565(5) yes .
C13 C14 1.551(6) yes .
C14 C15 1.565(5) yes .
C15 C16 1.509(3) yes .
C15 C16 1.509(3) yes 4_555
C16 C17 1.398(4) yes .
C17 C18 1.473(11) yes .
C17 C18A 1.501(14) yes .
C18 C19 1.376(11) yes .
C18 C23 1.368(10) yes .
C19 C20 1.388(8) yes .
C20 C21 1.402(10) yes .
C21 C22 1.404(12) yes .
C21 C24 1.554(18) yes .
C22 C23 1.386(8) yes .
C24 C25 1.541(16) yes .
C24 C26 1.577(15) yes .
C24 C27 1.493(14) yes .
C18A C19A 1.384(14) yes .
C18A C23A 1.392(16) yes .
C19A C20A 1.377(13) yes .
C20A C21A 1.373(17) yes .
C21A C22A 1.385(16) yes .
C21A C24A 1.50(3) yes .
C22A C23A 1.386(11) yes .
C24A C25A 1.505(17) yes .
C24A C26A 1.502(19) yes .
C24A C27A 1.542(17) yes .
C7 H7 0.950 no .
C9 H9 0.950 no .
C12 H12 0.999 no .
C13 H13A 0.990 no .
C13 H13A 0.990 no 4_555
C13 H13B 0.990 no .
C13 H13B 0.990 no 4_555
C14 H14A 0.990 no .
C14 H14A 0.990 no 4_555
C14 H14B 0.990 no .
C14 H14B 0.990 no 4_555
C15 H15 1.000 no .
C19 H19 0.950 no .
C20 H20 0.950 no .
C22 H22 0.950 no .
C23 H23 0.950 no .
C25 H25A 0.980 no .
C25 H25B 0.980 no .
C25 H25C 0.980 no .
C26 H26A 0.980 no .
C26 H26B 0.980 no .
C26 H26C 0.980 no .
C19A H19A 0.950 no .
C20A H20A 0.950 no .
C22A H22A 0.950 no .
C23A H23A 0.950 no .
C25A H25D 0.980 no .
C25A H25E 0.980 no .
C25A H25F 0.980 no .
C26A H26D 0.980 no .
C26A H26E 0.980 no .
C26A H26F 0.980 no .
C27A H27D 0.980 no .
C27A H27E 0.980 no .
C27A H27F 0.980 no .
C27 H27A 0.980 no .
C27 H27B 0.980 no .
C27 H27C 0.980 no .

loop_
_geom_contact_atom_site_label_1
_geom_contact_atom_site_label_2
_geom_contact_distance
_geom_contact_publ_flag
_geom_contact_site_symmetry_2
F1 F2 2.734(4) no .
F1 C7 3.035(4) no .
F2 F3 2.682(4) no .
F3 F4 2.707(3) no .
F4 C8 3.067(4) no .
F4 C9 3.253(4) no .
F5 C7 3.142(4) no .
F5 C8 3.333(4) no .
F5 C10 3.324(4) no .
F5 C17 3.243(4) no .
F5 C18 3.591(9) no .
F5 C19 3.271(6) no .
F6 C7 2.907(4) no .
F6 C17 3.102(4) no .
F6 C18 3.101(11) no .
F6 C19 3.260(6) no .
F6 C18A 3.290(13) no .
F6 C19A 2.978(8) no .
N1 C10 2.801(4) no .
N2 C8 2.854(4) no .
N2 C19 3.188(6) no .
N2 C23 3.572(6) no .
N2 C19A 3.268(9) no .
C1 C4 2.787(5) no .
C2 C5 2.763(5) no .
C3 C6 2.752(6) no .
C4 C7 3.584(5) no .
C4 C9 3.342(5) no .
C7 C9 3.525(4) no .
C9 C12 3.416(3) no .
C9 C17 3.563(4) no .
C9 B1 2.971(6) no .
C11 C14 2.844(4) no .
C11 C16 2.748(4) no 4_555
C12 C15 2.669(6) no .
C12 C16 2.444(5) no 4_555
C13 C16 2.846(5) no .
C13 C16 2.846(5) no 4_555
C15 C17 2.699(3) no 4_555
C15 C18 3.398(11) no .
C15 C18 3.398(11) no 4_555
C15 C23 3.499(6) no .
C15 C23 3.499(6) no 4_555
C15 C18A 3.288(13) no .
C15 C18A 3.288(13) no 4_555
C15 C23A 3.393(9) no .
C15 C23A 3.393(9) no 4_555
C16 C23 3.133(6) no .
C16 C23A 3.125(8) no .
C18 C21 2.837(15) no .
C18 B1 3.175(11) no .
C19 C22 2.741(7) no .
C19 B1 3.367(7) no .
C20 C23 2.743(7) no .
C20 C25 3.024(13) no .
C20 C26 3.122(10) no .
C22 C27 2.898(12) no .
B1 C18A 3.309(13) no .
B1 C19A 3.556(9) no .
C18A C21A 2.81(2) no .
C19A C22A 2.738(12) no .
C20A C23A 2.747(11) no .
C20A C25A 3.454(13) no .
C20A C26A 2.760(16) no .
C20A C27A 3.451(14) no .
C22A C22A 3.559(13) no 4_555
C22A C25A 3.064(12) no .
C22A C27A 3.205(15) no .
C23A C23A 3.141(12) no 4_555
F1 F5 3.453(4) no 3_556
F1 C9 3.389(4) no 3_656
F1 C10 3.423(4) no 3_656
F1 C11 3.570(4) no 3_656
F1 C19 2.982(5) no 3_556
F1 C20 3.069(5) no 3_556
F2 N2 3.282(3) no 3_656
F2 C10 3.562(4) no 3_656
F2 C16 3.336(4) no 3_656
F2 C17 3.146(4) no 3_656
F2 C20 3.507(6) no 3_556
F2 C23 3.480(6) no 3_656
F2 C25 3.576(10) no 3_556
F2 C27A 3.053(9) no 3_556
F3 F3 3.015(3) no 3_655
F3 F6 2.981(3) no 3_656
F3 C25 3.270(11) no 1_654
F3 C19A 3.427(9) no 3_656
F3 C27A 3.295(13) no 1_654
F5 F1 3.453(4) no 3_556
F5 C7 3.162(4) no 3_556
F6 F3 2.981(3) no 3_656
F6 C3 3.069(5) no 3_656
F6 C4 3.467(5) no 3_656
F6 C25 3.230(12) no 3_557
F6 C26A 3.216(14) no 3_557
N2 F2 3.282(3) no 3_656
N2 C2 3.351(5) no 3_656
C1 C9 3.423(4) no 3_656
C1 C10 3.500(5) no 3_656
C2 N2 3.351(5) no 3_656
C2 C10 3.550(5) no 3_656
C3 F6 3.069(5) no 3_656
C4 F6 3.467(5) no 3_656
C4 C7 3.588(4) no 3_656
C5 C7 3.552(4) no 3_656
C5 C27 3.343(11) no 1_554
C6 C8 3.480(4) no 3_656
C6 C27 3.551(14) no 1_554
C7 F5 3.162(4) no 3_556
C7 C4 3.588(4) no 3_656
C7 C5 3.552(4) no 3_656
C8 C6 3.480(4) no 3_656
C8 C27 3.476(9) no 1_554
C9 F1 3.389(4) no 3_656
C9 C1 3.423(4) no 3_656
C10 F1 3.423(4) no 3_656
C10 F2 3.562(4) no 3_656
C10 C1 3.500(5) no 3_656
C10 C2 3.550(5) no 3_656
C11 F1 3.570(4) no 3_656
C16 F2 3.336(4) no 3_656
C17 F2 3.146(4) no 3_656
C19 F1 2.982(5) no 3_556
C20 F1 3.069(5) no 3_556
C20 F2 3.507(6) no 3_556
C23 F2 3.480(6) no 3_656
C25 F2 3.576(10) no 3_556
C25 F3 3.270(11) no 1_456
C25 F6 3.230(12) no 3_557
C19A F3 3.427(9) no 3_656
C26A F6 3.216(14) no 3_557
C27A F2 3.053(9) no 3_556
C27A F3 3.295(13) no 1_456
C27 C5 3.343(11) no 1_556
C27 C6 3.551(14) no 1_556
C27 C8 3.476(9) no 1_556
F1 H7 2.9532 no .
F4 H9 2.7301 no .
F5 H7 3.2671 no .
F5 H19 2.5627 no .
F6 H7 2.7855 no .
F6 H19 3.1599 no .
F6 H19A 2.4367 no .
N1 H9 3.2527 no .
N2 H9 3.2874 no .
N2 H19 3.0393 no .
N2 H19A 3.0969 no .
C1 H7 2.9247 no .
C4 H9 3.1933 no .
C5 H7 3.1913 no .
C5 H9 2.8318 no .
C8 H7 3.1553 no .
C9 H12 3.2266 no .
C10 H12 2.9430 no .
C11 H9 2.7787 no .
C11 H13A 2.6738 no .
C11 H13A 3.3071 no 4_555
C11 H13B 3.3071 no .
C11 H13B 2.6738 no 4_555
C11 H14A 3.1915 no 4_555
C11 H14B 3.1915 no .
C11 H15 3.3040 no .
C12 H9 3.2228 no .
C12 H9 3.2228 no 4_555
C12 H14A 3.2180 no .
C12 H14A 3.2180 no 4_555
C12 H14B 3.2180 no .
C12 H14B 3.2180 no 4_555
C13 H15 3.4583 no .
C14 H12 3.4563 no .
C15 H13A 3.2200 no .
C15 H13A 3.2200 no 4_555
C15 H13B 3.2200 no .
C15 H13B 3.2200 no 4_555
C15 H23 3.1823 no .
C15 H23 3.1823 no 4_555
C15 H23A 3.0512 no .
C15 H23A 3.0512 no 4_555
C16 H12 3.3092 no .
C16 H13A 3.1887 no .
C16 H13B 3.1887 no 4_555
C16 H14A 3.3051 no .
C16 H14A 2.6643 no 4_555
C16 H14B 2.6643 no .
C16 H14B 3.3051 no 4_555
C16 H23 2.9588 no .
C16 H23A 2.9529 no .
C16 H23A 3.5003 no 4_555
C17 H15 2.9245 no .
C17 H19 2.6588 no .
C17 H23 2.5886 no .
C17 H19A 2.6550 no .
C17 H23A 2.6923 no .
C18 H15 3.1648 no .
C18 H20 3.2471 no .
C18 H22 3.2395 no .
C19 H23 3.2239 no .
C20 H22 3.2314 no .
C20 H25B 3.2708 no .
C20 H25C 2.7062 no .
C20 H26B 2.8238 no .
C20 H26C 3.4038 no .
C21 H19 3.2942 no .
C21 H23 3.2950 no .
C21 H25A 3.3441 no .
C21 H25B 2.6553 no .
C21 H25C 2.6590 no .
C21 H26A 3.4187 no .
C21 H26B 2.7557 no .
C21 H26C 2.7823 no .
C21 H27A 3.3479 no .
C21 H27B 2.6931 no .
C21 H27C 2.6595 no .
C22 H20 3.2318 no .
C22 H25B 3.5193 no .
C22 H27B 2.7606 no .
C22 H27C 2.8075 no .
C23 H15 3.0170 no .
C23 H19 3.2233 no .
C24 H20 2.6763 no .
C24 H22 2.7973 no .
C25 H20 2.8696 no .
C25 H26A 2.7517 no .
C25 H26B 2.7546 no .
C25 H26C 3.4026 no .
C25 H27A 2.5734 no .
C25 H27B 3.2555 no .
C25 H27C 2.5069 no .
C26 H20 2.9253 no .
C26 H25A 2.7398 no .
C26 H25B 3.4094 no .
C26 H25C 2.7495 no .
C26 H27A 2.7528 no .
C26 H27B 2.8048 no .
C26 H27C 3.4187 no .
B1 H7 2.8252 no .
B1 H19 3.0072 no .
B1 H19A 3.2289 no .
H9 H12 2.7668 no .
H12 H13A 2.4734 no .
H12 H13A 2.4734 no 4_555
H12 H13B 2.4734 no .
H12 H13B 2.4734 no 4_555
H13A H14A 2.7307 no .
H13A H14A 2.2112 no 4_555
H13A H14B 2.2112 no .
H13A H14B 2.7307 no 4_555
H13B H14A 2.2112 no .
H13B H14A 2.7307 no 4_555
H13B H14B 2.7307 no .
H13B H14B 2.2112 no 4_555
H14A H15 2.4726 no .
H14A H23 3.1118 no 4_555
H14B H15 2.4726 no .
H14B H23 3.1118 no .
H15 C18A 3.0243 no .
H15 C18A 3.0243 no 4_555
H15 C23A 2.8615 no .
H15 C23A 2.8615 no 4_555
H15 H23 2.7820 no .
H15 H23 2.7820 no 4_555
H15 H23A 2.5954 no .
H15 H23A 2.5954 no 4_555
C18A H20A 3.2614 no .
C18A H22A 3.2689 no .
C18A H23A 3.4241 no 4_555
C19A H23A 3.2334 no .
C20A H22A 3.2267 no .
C20A H25F 3.3422 no .
C20A H26E 2.6265 no .
C20A H26F 2.7123 no .
C20A H27E 3.3323 no .
C21A H19A 3.2417 no .
C21A H23A 3.2621 no .
C21A H25D 3.3117 no .
C21A H25E 2.6502 no .
C21A H25F 2.6593 no .
C21A H26D 3.3465 no .
C21A H26E 2.7105 no .
C21A H26F 2.7200 no .
C21A H27D 3.3259 no .
C21A H27E 2.6797 no .
C21A H27F 2.6564 no .
C22A H20A 3.2280 no .
C22A H22A 2.9398 no 4_555
C22A H23A 3.0643 no 4_555
C22A H25E 2.7740 no .
C22A H25F 3.3137 no .
C22A H27E 3.5227 no .
C22A H27F 2.9349 no .
C23A H19A 3.2320 no .
C23A H22A 3.3098 no 4_555
C23A H23A 2.3559 no 4_555
C24A H20A 2.6032 no .
C24A H22A 2.7117 no .
C25A H22A 2.9752 no .
C25A H25E 3.5952 no 4_555
C25A H26D 2.5679 no .
C25A H26E 2.5914 no .
C25A H26F 3.2650 no .
C25A H27D 2.8301 no .
C25A H27E 3.4478 no .
C25A H27F 2.9652 no .
C26A H20A 2.3381 no .
C26A H25D 2.5615 no .
C26A H25E 3.2642 no .
C26A H25F 2.5993 no .
C26A H27D 2.4497 no .
C26A H27E 2.3770 no .
C26A H27F 3.1549 no .
C27A H20A 3.5662 no .
C27A H22A 3.1451 no .
C27A H25D 2.8293 no .
C27A H25E 2.9505 no .
C27A H25F 3.4559 no .
C27A H26D 2.4637 no .
C27A H26E 3.1608 no .
C27A H26F 2.3395 no .
C27 H22 2.5532 no .
C27 H25A 2.5829 no .
C27 H25B 2.5231 no .
C27 H25C 3.2462 no .
C27 H26A 2.7735 no .
C27 H26B 3.4030 no .
C27 H26C 2.8206 no .
H19 H20 2.3177 no .
H20 H25B 3.3097 no .
H20 H25C 2.2972 no .
H20 H26B 2.3741 no .
H20 H26C 3.3780 no .
H22 H23 2.3140 no .
H22 H27A 3.5134 no .
H22 H27B 2.2286 no .
H22 H27C 2.3944 no .
H25A H26A 2.5670 no .
H25A H26B 3.0257 no .
H25A H27A 2.3888 no .
H25A H27B 3.5014 no .
H25A H27C 2.8147 no .
H25B H27A 2.8227 no .
H25B H27B 3.4241 no .
H25B H27C 2.2538 no .
H25C H26A 3.0356 no .
H25C H26B 2.5804 no .
H25C H27A 3.4850 no .
H25C H27C 3.4044 no .
H26A H27A 2.5827 no .
H26A H27B 3.0861 no .
H26C H26C 3.0058 no 4_555
H26C H27A 3.0808 no .
H26C H27B 2.6897 no .
H19A H20A 2.3080 no .
H20A H25F 3.4574 no .
H20A H26D 3.3023 no .
H20A H26E 2.0664 no .
H20A H26F 2.1730 no .
H20A H27E 3.3408 no .
H22A H22A 2.1746 no 4_555
H22A H23A 2.3237 no .
H22A H23A 2.9355 no 4_555
H22A H25E 2.4280 no .
H22A H25E 3.4183 no 4_555
H22A H25F 3.4112 no .
H22A H27F 2.6494 no .
H23A H23A 1.4796 no 4_555
H25D H26D 2.3374 no .
H25D H26E 2.8492 no .
H25D H26F 3.4626 no .
H25D H27D 2.6486 no .
H25D H27F 3.2238 no .
H25E H25E 2.6623 no 4_555
H25E H26D 3.4633 no .
H25E H26E 3.4994 no .
H25E H27D 3.1991 no .
H25E H27F 2.9274 no .
H25F H26D 2.8703 no .
H25F H26E 2.4032 no .
H25F H26F 3.5029 no .
H26D H27D 2.2412 no .
H26D H27E 2.7020 no .
H26D H27F 3.3863 no .
H26E H27D 3.3890 no .
H26E H27E 3.2746 no .
H26F H27D 2.6318 no .
H26F H27E 2.0321 no .
H26F H27F 3.2507 no .
F1 H9 3.4198 no 3_656
F1 H13A 2.7410 no 3_656
F1 H13B 2.7410 no 2_646
F1 H19 2.3351 no 3_556
F1 H20 2.5038 no 3_556
F2 H13A 3.5454 no 3_656
F2 H13B 3.5454 no 2_646
F2 H14A 3.1105 no 2_646
F2 H14B 3.1105 no 3_656
F2 H20 2.5666 no 3_556
F2 H23 2.8532 no 3_656
F2 H25C 2.6647 no 3_556
F2 H26B 2.9272 no 3_556
F2 H19A 3.1350 no 3_656
F2 H27D 3.5808 no 3_556
F2 H27E 2.5152 no 3_556
F2 H27F 2.7340 no 3_556
F3 H23 3.5339 no 1_554
F3 H25A 2.5440 no 1_654
F3 H25C 3.1346 no 1_654
F3 H19A 3.5305 no 1_554
F3 H19A 2.4890 no 3_656
F3 H27D 2.7779 no 1_654
F3 H27E 2.9463 no 1_654
F4 H7 3.5666 no 3_656
F4 H22 2.8789 no 1_554
F4 H25A 3.5988 no 1_654
F4 H26A 2.8958 no 1_654
F4 H27D 2.7182 no 1_654
F5 H7 2.3709 no 3_556
F5 H27A 3.2536 no 1_554
F5 H25D 3.5863 no 1_554
F6 H25A 2.3766 no 3_557
F6 H25B 3.2936 no 3_557
F6 H27A 3.1500 no 3_557
F6 H26D 2.4842 no 3_557
F6 H26F 3.1067 no 3_557
F6 H27D 3.4229 no 3_557
N1 H27A 3.3964 no 1_554
N1 H27C 3.5146 no 1_554
C1 H19 3.3289 no 3_556
C1 H20 2.9675 no 3_556
C1 H27C 3.2459 no 1_554
C1 H26E 3.1854 no 1_554
C2 H20 3.0089 no 3_556
C2 H25C 3.0839 no 3_556
C2 H27C 3.5243 no 1_554
C2 H19A 3.5779 no 3_656
C2 H20A 3.5893 no 1_554
C2 H26E 3.4303 no 1_554
C2 H27E 3.2562 no 3_556
C3 H22 3.3675 no 1_554
C3 H25A 3.4948 no 1_654
C3 H25C 3.5625 no 3_556
C3 H27C 3.4236 no 1_554
C3 H19A 3.2937 no 3_656
C3 H20A 3.4154 no 1_554
C3 H26E 3.4197 no 1_554
C3 H27D 3.5801 no 1_654
C4 H22 2.9762 no 1_554
C4 H27C 3.0556 no 1_554
C4 H26E 3.1954 no 1_554
C4 H27D 3.5676 no 1_654
C5 H22 3.5371 no 1_554
C5 H27B 3.2502 no 1_554
C5 H27C 2.7017 no 1_554
C5 H25F 3.5308 no 1_554
C5 H26E 2.9097 no 1_554
C6 H27A 3.5878 no 1_554
C6 H27C 2.7904 no 1_554
C6 H26E 2.8815 no 1_554
C7 H27A 3.4585 no 1_554
C7 H27C 3.3141 no 1_554
C7 H26E 3.4608 no 1_554
C8 H27A 3.4874 no 1_554
C8 H27B 3.1707 no 1_554
C8 H27C 3.2005 no 1_554
C8 H25F 3.3990 no 1_554
C8 H26E 3.5030 no 1_554
C9 H27B 3.5462 no 1_554
C9 H25F 3.5558 no 1_554
C14 H26B 3.3081 no 1_655
C14 H26B 3.3081 no 4_655
C14 H22A 3.5780 no 1_655
C14 H22A 3.5780 no 4_655
C14 H27F 3.5004 no 1_655
C14 H27F 3.5004 no 4_655
C19 H25B 3.4349 no 3_557
C20 H13A 3.5220 no 1_455
C20 H13B 3.5220 no 4_455
C20 H25B 3.1388 no 3_557
C21 H25B 3.3082 no 3_557
C25 H25B 3.2017 no 3_557
C26 H14A 3.1821 no 4_455
C26 H14B 3.1821 no 1_455
B1 H7 3.5010 no 3_556
H7 F4 3.5666 no 3_656
H7 F5 2.3709 no 3_556
H7 B1 3.5010 no 3_556
H7 H27A 3.5208 no 3_557
H9 F1 3.4198 no 3_656
H9 H25F 3.5174 no 1_554
H13A F1 2.7410 no 3_656
H13A F2 3.5454 no 3_656
H13A C20 3.5220 no 1_655
H13A C22A 3.4937 no 1_655
H13A C23A 3.5850 no 1_655
H13A H19 3.2828 no 1_655
H13A H20 3.0564 no 1_655
H13A H22A 3.1857 no 1_655
H13A H23A 3.3446 no 1_655
H13B F1 2.7410 no 2_656
H13B F2 3.5454 no 2_656
H13B C20 3.5220 no 4_655
H13B C22A 3.4937 no 4_655
H13B C23A 3.5850 no 4_655
H13B H19 3.2828 no 4_655
H13B H20 3.0564 no 4_655
H13B H22A 3.1857 no 4_655
H13B H23A 3.3446 no 4_655
H14A F2 3.1105 no 2_656
H14A C26 3.1821 no 4_655
H14A C27A 3.4918 no 4_655
H14A H20 3.2959 no 4_655
H14A H26B 3.5882 no 1_655
H14A H26B 2.3439 no 4_655
H14A H26C 3.2581 no 4_655
H14A H22A 3.5592 no 1_655
H14A H22A 3.0304 no 4_655
H14A H27F 2.5189 no 4_655
H14B F2 3.1105 no 3_656
H14B C26 3.1821 no 1_655
H14B C27A 3.4918 no 1_655
H14B H20 3.2959 no 1_655
H14B H26B 2.3439 no 1_655
H14B H26B 3.5882 no 4_655
H14B H26C 3.2581 no 1_655
H14B H22A 3.0304 no 1_655
H14B H22A 3.5592 no 4_655
H14B H27F 2.5189 no 1_655
C19A H26F 3.1113 no 3_557
C20A H26F 2.9458 no 3_557
C22A H13A 3.4937 no 1_455
C22A H13B 3.4937 no 4_455
C23A H13A 3.5850 no 1_455
C23A H13B 3.5850 no 4_455
C26A H20A 3.5766 no 3_557
C27A H14A 3.4918 no 4_455
C27A H14B 3.4918 no 1_455
H19 F1 2.3351 no 3_556
H19 C1 3.3289 no 3_556
H19 H13A 3.2828 no 1_455
H19 H13B 3.2828 no 4_455
H20 F1 2.5038 no 3_556
H20 F2 2.5666 no 3_556
H20 C1 2.9675 no 3_556
H20 C2 3.0089 no 3_556
H20 H13A 3.0564 no 1_455
H20 H13B 3.0564 no 4_455
H20 H14A 3.2959 no 4_455
H20 H14B 3.2959 no 1_455
H20 H25B 3.3700 no 3_557
H22 F4 2.8789 no 1_556
H22 C3 3.3675 no 1_556
H22 C4 2.9762 no 1_556
H22 C5 3.5371 no 1_556
H23 F2 2.8532 no 3_656
H23 F3 3.5339 no 1_556
H23 H26B 3.4430 no 1_655
H25A F3 2.5440 no 1_456
H25A F4 3.5988 no 1_456
H25A F6 2.3766 no 3_557
H25A C3 3.4948 no 1_456
H25B F6 3.2936 no 3_557
H25B C19 3.4349 no 3_557
H25B C20 3.1388 no 3_557
H25B C21 3.3082 no 3_557
H25B C25 3.2017 no 3_557
H25B H20 3.3700 no 3_557
H25B H25B 2.5852 no 3_557
H25B H25C 3.0146 no 3_557
H25C F2 2.6647 no 3_556
H25C F3 3.1346 no 1_456
H25C C2 3.0839 no 3_556
H25C C3 3.5625 no 3_556
H25C H25B 3.0146 no 3_557
H26A F4 2.8958 no 1_456
H26B F2 2.9272 no 3_556
H26B C14 3.3081 no 1_455
H26B H14A 3.5882 no 1_455
H26B H14A 2.3439 no 4_455
H26B H14B 2.3439 no 1_455
H26B H14B 3.5882 no 4_455
H26B H23 3.4430 no 1_455
H26C H14A 3.2581 no 4_455
H26C H14B 3.2581 no 1_455
H27A F5 3.2536 no 1_556
H27A F6 3.1500 no 3_557
H27A N1 3.3964 no 1_556
H27A C6 3.5878 no 1_556
H27A C7 3.4585 no 1_556
H27A C8 3.4874 no 1_556
H27A H7 3.5208 no 3_557
H27B C5 3.2502 no 1_556
H27B C8 3.1707 no 1_556
H27B C9 3.5462 no 1_556
H27C N1 3.5146 no 1_556
H27C C1 3.2459 no 1_556
H27C C2 3.5243 no 1_556
H27C C3 3.4236 no 1_556
H27C C4 3.0556 no 1_556
H27C C5 2.7017 no 1_556
H27C C6 2.7904 no 1_556
H27C C7 3.3141 no 1_556
H27C C8 3.2005 no 1_556
H19A F2 3.1350 no 3_656
H19A F3 3.5305 no 1_556
H19A F3 2.4890 no 3_656
H19A C2 3.5779 no 3_656
H19A C3 3.2937 no 3_656
H19A H26D 3.5131 no 3_557
H19A H26F 2.8847 no 3_557
H19A H27E 3.2589 no 3_557
H20A C2 3.5893 no 1_556
H20A C3 3.4154 no 1_556
H20A C26A 3.5766 no 3_557
H20A H20A 3.3697 no 3_557
H20A H26F 2.5984 no 3_557
H20A H27E 3.0391 no 3_557
H22A C14 3.5780 no 1_455
H22A H13A 3.1857 no 1_455
H22A H13B 3.1857 no 4_455
H22A H14A 3.5592 no 1_455
H22A H14A 3.0304 no 4_455
H22A H14B 3.0304 no 1_455
H22A H14B 3.5592 no 4_455
H23A H13A 3.3446 no 1_455
H23A H13B 3.3446 no 4_455
H25D F5 3.5863 no 1_556
H25F C5 3.5308 no 1_556
H25F C8 3.3990 no 1_556
H25F C9 3.5558 no 1_556
H25F H9 3.5174 no 1_556
H26D F6 2.4842 no 3_557
H26D H19A 3.5131 no 3_557
H26E C1 3.1854 no 1_556
H26E C2 3.4303 no 1_556
H26E C3 3.4197 no 1_556
H26E C4 3.1954 no 1_556
H26E C5 2.9097 no 1_556
H26E C6 2.8815 no 1_556
H26E C7 3.4608 no 1_556
H26E C8 3.5030 no 1_556
H26F F6 3.1067 no 3_557
H26F C19A 3.1113 no 3_557
H26F C20A 2.9458 no 3_557
H26F H19A 2.8847 no 3_557
H26F H20A 2.5984 no 3_557
H26F H26F 3.4048 no 3_557
H27D F2 3.5808 no 3_556
H27D F3 2.7779 no 1_456
H27D F4 2.7182 no 1_456
H27D F6 3.4229 no 3_557
H27D C3 3.5801 no 1_456
H27D C4 3.5676 no 1_456
H27E F2 2.5152 no 3_556
H27E F3 2.9463 no 1_456
H27E C2 3.2562 no 3_556
H27E H19A 3.2589 no 3_557
H27E H20A 3.0391 no 3_557
H27F F2 2.7340 no 3_556
H27F C14 3.5004 no 1_455
H27F H14A 2.5189 no 4_455
H27F H14B 2.5189 no 1_455

loop_
_geom_torsion_atom_site_label_1
_geom_torsion_atom_site_label_2
_geom_torsion_atom_site_label_3
_geom_torsion_atom_site_label_4
_geom_torsion
_geom_torsion_publ_flag
_geom_torsion_site_symmetry_1
_geom_torsion_site_symmetry_3
_geom_torsion_site_symmetry_4
C7 N1 C8 C5 -0.1(3) no . . .
C7 N1 C8 C9 -175.4(2) no . . .
C8 N1 C7 C6 -0.0(3) no . . .
C7 N1 B1 F5 -77.0(4) no . . .
C7 N1 B1 F6 44.6(4) no . . .
C7 N1 B1 N2 165.9(3) no . . .
B1 N1 C7 C6 173.5(3) no . . .
C8 N1 B1 F5 95.7(4) no . . .
C8 N1 B1 F6 -142.7(3) no . . .
C8 N1 B1 N2 -21.4(4) no . . .
B1 N1 C8 C5 -173.7(3) no . . .
B1 N1 C8 C9 11.0(4) no . . .
C10 N2 C17 C16 -0.6(3) no . . .
C10 N2 C17 C18 -178.6(2) no . . .
C10 N2 C17 C18A 173.5(2) no . . .
C17 N2 C10 C9 175.9(2) no . . .
C17 N2 C10 C11 -0.5(3) no . . .
C10 N2 B1 F5 -94.3(4) no . . .
C10 N2 B1 F6 140.0(3) no . . .
C10 N2 B1 N1 21.4(4) no . . .
B1 N2 C10 C9 -12.0(4) no . . .
B1 N2 C10 C11 171.6(3) no . . .
C17 N2 B1 F5 75.9(4) no . . .
C17 N2 B1 F6 -49.7(5) no . . .
C17 N2 B1 N1 -168.3(3) no . . .
B1 N2 C17 C16 -171.9(3) no . . .
B1 N2 C17 C18 10.1(4) no . . .
B1 N2 C17 C18A 2.2(5) no . . .
F1 C1 C2 F2 2.2(5) no . . .
F1 C1 C2 C3 -178.9(3) no . . .
F1 C1 C6 C5 177.1(3) no . . .
F1 C1 C6 C7 -2.7(6) no . . .
C2 C1 C6 C5 -1.8(5) no . . .
C2 C1 C6 C7 178.4(3) no . . .
C6 C1 C2 F2 -178.9(3) no . . .
C6 C1 C2 C3 0.0(5) no . . .
F2 C2 C3 F3 1.7(5) no . . .
F2 C2 C3 C4 -179.2(3) no . . .
C1 C2 C3 F3 -177.2(3) no . . .
C1 C2 C3 C4 1.8(5) no . . .
F3 C3 C4 F4 -2.1(5) no . . .
F3 C3 C4 C5 177.2(3) no . . .
C2 C3 C4 F4 178.9(3) no . . .
C2 C3 C4 C5 -1.8(5) no . . .
F4 C4 C5 C6 179.3(3) no . . .
F4 C4 C5 C8 1.8(5) no . . .
C3 C4 C5 C6 -0.0(5) no . . .
C3 C4 C5 C8 -177.5(3) no . . .
C4 C5 C6 C1 1.8(4) no . . .
C4 C5 C6 C7 -178.3(3) no . . .
C4 C5 C8 N1 177.9(3) no . . .
C4 C5 C8 C9 -7.7(6) no . . .
C6 C5 C8 N1 0.2(3) no . . .
C6 C5 C8 C9 174.6(3) no . . .
C8 C5 C6 C1 179.9(3) no . . .
C8 C5 C6 C7 -0.2(3) no . . .
C1 C6 C7 N1 180.0(3) no . . .
C5 C6 C7 N1 0.2(3) no . . .
N1 C8 C9 C10 2.5(4) no . . .
C5 C8 C9 C10 -171.3(3) no . . .
C8 C9 C10 N2 -1.9(4) no . . .
C8 C9 C10 C11 173.5(3) no . . .
N2 C10 C11 C12 -179.6(3) no . . .
N2 C10 C11 C16 1.4(3) no . . .
C9 C10 C11 C12 4.5(5) no . . .
C9 C10 C11 C16 -174.5(3) no . . .
C10 C11 C12 C11 127.4(3) no . . 4_555
C10 C11 C12 C13 -122.3(3) no . . .
C10 C11 C16 C15 -179.53(18) no . . .
C10 C11 C16 C17 -1.8(3) no . . .
C12 C11 C16 C15 1.2(3) no . . .
C12 C11 C16 C17 178.96(19) no . . .
C16 C11 C12 C11 -53.6(3) no . . 4_555
C16 C11 C12 C13 56.7(3) no . . .
C11 C12 C13 C14 -54.5(2) no . . .
C11 C12 C13 C14 54.5(2) no 4_555 . .
C12 C13 C14 C15 0.0 no . . .
C13 C14 C15 C16 54.98(16) no . . .
C13 C14 C15 C16 -54.98(16) no . . 4_555
C14 C15 C16 C11 -58.3(3) no . . .
C14 C15 C16 C17 124.8(3) no . . .
C14 C15 C16 C11 58.3(3) no . 4_555 4_555
C14 C15 C16 C17 -124.8(3) no . 4_555 4_555
C16 C15 C16 C11 -51.8(3) no . 4_555 4_555
C16 C15 C16 C17 125.1(3) no . 4_555 4_555
C16 C15 C16 C11 51.8(3) no 4_555 . .
C16 C15 C16 C17 -125.1(3) no 4_555 . .
C11 C16 C17 N2 1.5(3) no . . .
C11 C16 C17 C18 179.4(2) no . . .
C11 C16 C17 C18A -173.17(19) no . . .
C15 C16 C17 N2 178.5(3) no . . .
C15 C16 C17 C18 -3.5(5) no . . .
C15 C16 C17 C18A 3.9(5) no . . .
N2 C17 C18 C19 -63.1(10) no . . .
N2 C17 C18 C23 128.9(7) no . . .
N2 C17 C18A C19A 58.0(11) no . . .
N2 C17 C18A C23A -125.2(8) no . . .
C16 C17 C18 C19 119.2(7) no . . .
C16 C17 C18 C23 -48.7(10) no . . .
C16 C17 C18A C19A -128.6(7) no . . .
C16 C17 C18A C23A 48.2(11) no . . .
C17 C18 C19 C20 -170.1(6) no . . .
C17 C18 C23 C22 171.0(6) no . . .
C19 C18 C23 C22 2.7(12) no . . .
C23 C18 C19 C20 -2.2(12) no . . .
C18 C19 C20 C21 -0.8(9) no . . .
C19 C20 C21 C22 3.1(12) no . . .
C19 C20 C21 C24 -178.2(6) no . . .
C20 C21 C22 C23 -2.6(12) no . . .
C20 C21 C24 C25 60.7(12) no . . .
C20 C21 C24 C26 -59.9(12) no . . .
C20 C21 C24 C27 172.2(8) no . . .
C22 C21 C24 C25 -120.7(10) no . . .
C22 C21 C24 C26 118.7(10) no . . .
C22 C21 C24 C27 -9.2(15) no . . .
C24 C21 C22 C23 178.8(9) no . . .
C21 C22 C23 C18 -0.2(10) no . . .
C17 C18A C19A C20A 176.1(7) no . . .
C17 C18A C23A C22A -176.4(6) no . . .
C19A C18A C23A C22A 0.5(13) no . . .
C23A C18A C19A C20A -0.9(13) no . . .
C18A C19A C20A C21A 1.4(12) no . . .
C19A C20A C21A C22A -1.4(15) no . . .
C19A C20A C21A C24A -174.7(8) no . . .
C20A C21A C22A C23A 1.0(14) no . . .
C20A C21A C24A C25A 113.2(12) no . . .
C20A C21A C24A C26A -5.4(16) no . . .
C20A C21A C24A C27A -111.2(12) no . . .
C22A C21A C24A C25A -59.7(15) no . . .
C22A C21A C24A C26A -178.3(10) no . . .
C22A C21A C24A C27A 75.9(15) no . . .
C24A C21A C22A C23A 173.9(10) no . . .
C21A C22A C23A C18A -0.6(11) no . . .

loop_
_platon_squeeze_void_nr
_platon_squeeze_void_average_x
_platon_squeeze_void_average_y
_platon_squeeze_void_average_z
_platon_squeeze_void_volume
_platon_squeeze_void_count_electrons
_platon_squeeze_void_content
1 -0.111 0.250 0.124 234 73 ' '
2 0.128 0.750 0.875 234 73 ' '
